data_4132520
loop_
_publ_author_name
'Tanaka, Yuya'
'Kato, Yuya'
'Tada, Tomofumi'
'Fujii, Shintaro'
'Kiguchi, Manabu'
'Akita, Munetaka'

_publ_section_title
;
 &quot;Doping&quot; of Polyyne with an Organometallic Fragment Leads to
 Highly Conductive Metallapolyyne Molecular Wire.
;
_journal_issue 32
_journal_name_full 'Journal of the American Chemical Society'
_journal_page_first 10080
_journal_page_last 10084
_journal_paper_doi 10.1021/jacs.8b04484
_journal_volume 140
_journal_year 2018
_chemical_formula_moiety 'C70 H64 Au2 N4 P4 Ru, 4(C H2 Cl2)'
_chemical_formula_sum 'C74 H72 Au2 Cl8 N4 P4 Ru'
_chemical_formula_weight 1919.85
_space_group_crystal_system monoclinic
_space_group_IT_number 15
_space_group_name_Hall '-C 2yc'
_space_group_name_H-M_alt 'C 1 2/c 1'
_symmetry_Int_Tables_number 15
_atom_sites_solution_primary dual
_audit_creation_date 2017-12-20
_audit_creation_method
;
Olex2 1.2
(compiled 2017.08.10 svn.r3461 for OlexSys, GUI svn.r5381)
;
_cell_angle_alpha 90
_cell_angle_beta 120.730(1)
_cell_angle_gamma 90
_cell_formula_units_Z 4
_cell_length_a 28.328(3)
_cell_length_b 17.7028(17)
_cell_length_c 17.0686(16)
_cell_measurement_reflns_used 9601
_cell_measurement_temperature 90(2)
_cell_measurement_theta_max 28.52
_cell_measurement_theta_min 2.27
_cell_volume 7357.7(13)
_computing_cell_refinement 'SAINT V8.30C (?, 2016)'
_computing_data_reduction 'SAINT V8.30C (?, 2016)'
_computing_molecular_graphics 'Olex2 (Dolomanov et al., 2009)'
_computing_publication_material 'Olex2 (Dolomanov et al., 2009)'
_computing_structure_refinement 'olex2.refine (Bourhis et al., 2015)'
_computing_structure_solution 'ShelXT (Sheldrick, 2015)'
_diffrn_ambient_temperature 90(2)
_diffrn_measured_fraction_theta_full 0.9978
_diffrn_measured_fraction_theta_max 0.9978
_diffrn_measurement_device_type 'Bruker APEX-II CCD'
_diffrn_measurement_method '\f and \w scans'
_diffrn_radiation_monochromator graphite
_diffrn_radiation_type 'Mo K\a'
_diffrn_radiation_wavelength 0.71073
_diffrn_reflns_av_R_equivalents 0.0307
_diffrn_reflns_av_unetI/netI 0.0401
_diffrn_reflns_limit_h_max 33
_diffrn_reflns_limit_h_min -31
_diffrn_reflns_limit_k_max 21
_diffrn_reflns_limit_k_min -20
_diffrn_reflns_limit_l_max 20
_diffrn_reflns_limit_l_min -17
_diffrn_reflns_number 16817
_diffrn_reflns_theta_full 25.0263
_diffrn_reflns_theta_max 25.03
_diffrn_reflns_theta_min 1.42
_diffrn_standards_number 0
_exptl_absorpt_coefficient_mu 4.604
_exptl_absorpt_correction_T_max 0.773
_exptl_absorpt_correction_T_min 0.584
_exptl_absorpt_correction_type multi-scan
_exptl_absorpt_process_details
;
SADABS-2012/1 (Bruker,2012) was used for absorption correction.
wR2(int) was 0.0866 before and 0.0454 after correction.
The Ratio of minimum to maximum transmission is 0.7939.
The \l/2 correction factor is 0.0015.
;
_exptl_crystal_colour 'light yellow'
_exptl_crystal_colour_modifier light
_exptl_crystal_colour_primary yellow
_exptl_crystal_density_diffrn 1.7331
_exptl_crystal_description block
_exptl_crystal_F_000 3768.0
_exptl_crystal_size_max 0.13
_exptl_crystal_size_mid 0.099
_exptl_crystal_size_min 0.056
_refine_diff_density_max 3.3179
_refine_diff_density_min -1.7210
_refine_diff_density_rms 0.2574
_refine_ls_d_res_high 0.8400
_refine_ls_d_res_low 14.3187
_refine_ls_goodness_of_fit_ref 1.0479
_refine_ls_hydrogen_treatment constr
_refine_ls_matrix_type full
_refine_ls_number_constraints 64
_refine_ls_number_parameters 423
_refine_ls_number_reflns 6499
_refine_ls_number_restraints 0
_refine_ls_restrained_S_all 1.0479
_refine_ls_R_factor_all 0.0696
_refine_ls_R_factor_gt 0.0537
_refine_ls_shift/su_max 0.0010
_refine_ls_shift/su_mean 0.0000
_refine_ls_structure_factor_coef Fsqd
_refine_ls_weighting_details 'w=1/[\s^2^(Fo^2^)+(0.0871P)^2^+169.2637P] where P=(Fo^2^+2Fc^2^)/3'
_refine_ls_weighting_scheme calc
_refine_ls_wR_factor_gt 0.1481
_refine_ls_wR_factor_ref 0.1613
_reflns_Friedel_coverage 0.0
_reflns_limit_h_max 28
_reflns_limit_h_min -33
_reflns_limit_k_max 21
_reflns_limit_k_min 0
_reflns_limit_l_max 20
_reflns_limit_l_min 0
_reflns_number_gt 5201
_reflns_number_total 6499
_reflns_threshold_expression I>=2u(I)
_cod_data_source_file ja8b04484_si_002.cif
_cod_data_source_block 1NHC
_cod_original_cell_volume 7357.7(12)
_cod_original_sg_symbol_H-M 'C 2/c'
_cod_database_code 4132520
_olex2_refinement_description
;
1. Fixed Uiso
 At 1.2 times of:
  All C(H) groups, All C(H,H) groups
 At 1.5 times of:
  All C(H,H,H) groups
2. Uiso/Uaniso restraints and constraints
Au1: within 1.7A with sigma of 0.001 and sigma for terminal atoms of 0.002
Ru1: within 1.7A with sigma of 0.001 and sigma for terminal atoms of 0.002
3.a Secondary CH2 refined with riding coordinates:
 C26(H26a,H26b), C25(H25a,H25b), C37(H37a,H37b), C36(H36a,H36b)
3.b Aromatic/amide H refined with riding coordinates:
 C9aa(H9aa), C32(H32), C33(H33), C4(H4), C6(H6), C2(H2), C3(H3), C5(H5),
 C8(H8), C12(H12), C17(H17), C18(H18), C14(H14), C21(H21), C20(H20), C10(H10),
 C11(H11), C9(H9), C15(H15), C16(H16), C22(H22), C23(H23)
3.c Idealised Me refined as rotating group:
 C34(H34a,H34b,H34c), C35(H35a,H35b,H35c)
;
_olex2_submission_special_instructions 'No special instructions were received'

loop_
_space_group_symop_id
_space_group_symop_operation_xyz
1 x,y,z
2 -x,y,-z+1/2
3 -x,-y,-z
4 x,-y,z-1/2
5 x+1/2,y+1/2,z
6 -x+1/2,y+1/2,-z+1/2
7 -x+1/2,-y+1/2,-z
8 x+1/2,-y+1/2,z-1/2

loop_
_atom_site_label
_atom_site_type_symbol
_atom_site_fract_x
_atom_site_fract_y
_atom_site_fract_z
_atom_site_U_iso_or_equiv
_atom_site_adp_type
_atom_site_occupancy
_atom_site_site_symmetry_order
_atom_site_refinement_flags_posn
_atom_site_refinement_flags_adp
_atom_site_refinement_flags_occupancy
Au1 Au 0.170349(17) 0.21833(2) 0.87675(2) 0.03143(16) Uani 1.000000 1 . U .
Ru1 Ru 0.25 0.25 0.5 0.0106(2) Uani 1.000000 2 S TU P
C9aa C 0.0675(4) 0.3000(6) 0.2404(7) 0.031(2) Uani 1.000000 1 . . .
H9aa H 0.0468(4) 0.2659(6) 0.2540(7) 0.037(3) Uiso 1.000000 1 R . .
C30 C 0.1923(4) 0.2285(5) 0.7837(7) 0.029(2) Uani 1.000000 1 . . .
C27 C 0.2274(3) 0.2439(4) 0.5965(5) 0.0160(16) Uani 1.000000 1 . . .
C28 C 0.2162(3) 0.2410(5) 0.6574(5) 0.0182(17) Uani 1.000000 1 . . .
C29 C 0.2029(4) 0.2350(5) 0.7240(6) 0.027(2) Uani 1.000000 1 . . .
C31 C 0.1452(4) 0.2067(5) 0.9668(6) 0.026(2) Uani 1.000000 1 . . .
C32 C 0.1223(5) 0.2265(6) 1.0731(7) 0.035(2) Uani 1.000000 1 . . .
H32 H 0.1176(5) 0.2512(6) 1.1180(7) 0.042(3) Uiso 1.000000 1 R . .
C33 C 0.1085(4) 0.1576(6) 1.0450(6) 0.032(2) Uani 1.000000 1 . . .
H33 H 0.0919(4) 0.1226(6) 1.0660(6) 0.039(3) Uiso 1.000000 1 R . .
C34 C 0.1665(5) 0.3348(6) 1.0358(8) 0.045(3) Uani 1.000000 1 . . .
H34a H 0.2007(17) 0.3396(13) 1.095(2) 0.067(4) Uiso 1.000000 1 GR . .
H34b H 0.174(3) 0.3457(16) 0.987(3) 0.067(4) Uiso 1.000000 1 GR . .
H34c H 0.1393(14) 0.3705(7) 1.033(5) 0.067(4) Uiso 1.000000 1 GR . .
C35 C 0.1138(5) 0.0732(6) 0.9315(7) 0.040(2) Uani 1.000000 1 . . .
H35a H 0.131(3) 0.0759(16) 0.895(4) 0.060(4) Uiso 1.000000 1 GR . .
H35b H 0.130(3) 0.0320(8) 0.9758(7) 0.060(4) Uiso 1.000000 1 GR . .
H35c H 0.0744(5) 0.064(2) 0.892(4) 0.060(4) Uiso 1.000000 1 GR . .
N2 N 0.1219(3) 0.1442(4) 0.9796(5) 0.0283(17) Uani 1.000000 1 . . .
N1 N 0.1454(4) 0.2576(5) 1.0256(5) 0.0328(19) Uani 1.000000 1 . . .
P1 P 0.24079(8) 0.38204(11) 0.51265(13) 0.0136(4) Uani 1.000000 1 . . .
C1 C 0.1788(3) 0.4131(4) 0.5109(5) 0.0149(16) Uani 1.000000 1 . . .
C4 C 0.0818(4) 0.4510(6) 0.5052(7) 0.033(2) Uani 1.000000 1 . . .
H4 H 0.0485(4) 0.4629(6) 0.5032(7) 0.039(3) Uiso 1.000000 1 R . .
C6 C 0.1325(3) 0.4372(5) 0.4295(6) 0.0215(18) Uani 1.000000 1 . . .
H6 H 0.1340(3) 0.4402(5) 0.3753(6) 0.026(2) Uiso 1.000000 1 R . .
C2 C 0.1753(4) 0.4099(5) 0.5887(6) 0.0224(18) Uani 1.000000 1 . . .
H2 H 0.2064(4) 0.3948(5) 0.6448(6) 0.027(2) Uiso 1.000000 1 R . .
C3 C 0.1267(4) 0.4283(5) 0.5859(7) 0.031(2) Uani 1.000000 1 . . .
H3 H 0.1246(4) 0.4252(5) 0.6396(7) 0.037(3) Uiso 1.000000 1 R . .
C5 C 0.0846(4) 0.4565(5) 0.4277(7) 0.031(2) Uani 1.000000 1 . . .
H5 H 0.0536(4) 0.4737(5) 0.3726(7) 0.038(3) Uiso 1.000000 1 R . .
P2 P 0.16213(8) 0.22588(11) 0.37727(13) 0.0127(4) Uani 1.000000 1 . . .
C7 C 0.2485(3) 0.4549(5) 0.4431(5) 0.0187(17) Uani 1.000000 1 . . .
C8 C 0.2306(4) 0.5287(5) 0.4416(7) 0.031(2) Uani 1.000000 1 . . .
H8 H 0.2131(4) 0.5404(5) 0.4750(7) 0.038(3) Uiso 1.000000 1 R . .
C12 C 0.2769(4) 0.4406(5) 0.3982(6) 0.0255(19) Uani 1.000000 1 . . .
H12 H 0.2918(4) 0.3919(5) 0.4013(6) 0.031(2) Uiso 1.000000 1 R . .
C13 C 0.1093(3) 0.1927(5) 0.3998(5) 0.0177(16) Uani 1.000000 1 . . .
C17 C 0.0559(4) 0.2157(6) 0.4713(7) 0.030(2) Uani 1.000000 1 . . .
H17 H 0.0485(4) 0.2456(6) 0.5100(7) 0.036(3) Uiso 1.000000 1 R . .
C18 C 0.0971(4) 0.2364(5) 0.4554(6) 0.0240(19) Uani 1.000000 1 . . .
H18 H 0.1175(4) 0.2810(5) 0.4826(6) 0.029(2) Uiso 1.000000 1 R . .
C14 C 0.0785(4) 0.1270(5) 0.3609(6) 0.028(2) Uani 1.000000 1 . . .
H14 H 0.0860(4) 0.0964(5) 0.3229(6) 0.034(2) Uiso 1.000000 1 R . .
C19 C 0.1251(3) 0.2964(4) 0.2880(5) 0.0153(16) Uani 1.000000 1 . . .
C21 C 0.1272(4) 0.4012(5) 0.2008(6) 0.0234(19) Uani 1.000000 1 . . .
H21 H 0.1477(4) 0.4360(5) 0.1876(6) 0.028(2) Uiso 1.000000 1 R . .
C20 C 0.1539(4) 0.3472(5) 0.2663(5) 0.0224(18) Uani 1.000000 1 . . .
H20 H 0.1928(4) 0.3444(5) 0.2974(5) 0.027(2) Uiso 1.000000 1 R . .
C10 C 0.2643(4) 0.5693(5) 0.3459(6) 0.033(2) Uani 1.000000 1 . . .
H10 H 0.2692(4) 0.6078(5) 0.3120(6) 0.039(3) Uiso 1.000000 1 R . .
C11 C 0.2834(4) 0.4984(6) 0.3483(7) 0.036(2) Uani 1.000000 1 . . .
H11 H 0.3016(4) 0.4878(6) 0.3157(7) 0.043(3) Uiso 1.000000 1 R . .
C9 C 0.2379(4) 0.5852(6) 0.3924(8) 0.037(2) Uani 1.000000 1 . . .
H9 H 0.2246(4) 0.6348(6) 0.3910(8) 0.044(3) Uiso 1.000000 1 R . .
C15 C 0.0369(4) 0.1060(6) 0.3773(7) 0.035(2) Uani 1.000000 1 . . .
H15 H 0.0166(4) 0.0609(6) 0.3517(7) 0.042(3) Uiso 1.000000 1 R . .
C16 C 0.0254(4) 0.1515(6) 0.4312(7) 0.039(2) Uani 1.000000 1 . . .
H16 H -0.0038(4) 0.1385(6) 0.4407(7) 0.047(3) Uiso 1.000000 1 R . .
C22 C 0.0710(4) 0.4054(5) 0.1543(7) 0.034(2) Uani 1.000000 1 . . .
H22 H 0.0527(4) 0.4434(5) 0.1094(7) 0.040(3) Uiso 1.000000 1 R . .
C23 C 0.0412(4) 0.3545(6) 0.1727(8) 0.040(3) Uani 1.000000 1 . . .
H23 H 0.0023(4) 0.3565(6) 0.1387(8) 0.048(3) Uiso 1.000000 1 R . .
C26 C 0.1698(3) 0.1503(4) 0.3111(5) 0.0167(16) Uani 1.000000 1 . . .
H26a H 0.1331(3) 0.1322(4) 0.2636(5) 0.020(2) Uiso 1.000000 1 R . .
H26b H 0.1889(3) 0.1702(4) 0.2805(5) 0.020(2) Uiso 1.000000 1 R . .
C25 C 0.2975(3) 0.4149(5) 0.6268(5) 0.0186(17) Uani 1.000000 1 . . .
H25a H 0.3226(3) 0.4481(5) 0.6181(5) 0.022(2) Uiso 1.000000 1 R . .
H25b H 0.2816(3) 0.4451(5) 0.6566(5) 0.022(2) Uiso 1.000000 1 R . .
Cl4 Cl 0.0882(2) 0.0068(2) 0.6742(4) 0.0938(16) Uani 1.000000 1 . . .
Cl1 Cl 0.0806(2) 0.4110(3) 0.7674(4) 0.1005(15) Uani 1.000000 1 . . .
Cl3 Cl 0.02809(18) 0.1401(3) 0.6574(4) 0.0893(13) Uani 1.000000 1 . . .
Cl2 Cl -0.0026(2) 0.3460(4) 0.5996(3) 0.1101(18) Uani 1.000000 1 . . .
C37 C 0.0873(6) 0.1027(8) 0.6672(10) 0.062(4) Uani 1.000000 1 . . .
C36 C 0.0562(8) 0.3297(11) 0.7041(12) 0.091(5) Uani 1.000000 1 . . .
H37a H 0.1197(6) 0.1235(8) 0.7224(10) 0.074(4) Uiso 1.000000 1 R . .
H37b H 0.0898(6) 0.1180(8) 0.6137(10) 0.074(4) Uiso 1.000000 1 R . .
H36a H 0.0849(8) 0.3082(11) 0.6940(12) 0.110(6) Uiso 1.000000 1 R . .
H36b H 0.0480(8) 0.2921(11) 0.7385(12) 0.110(6) Uiso 1.000000 1 R . .

loop_
_atom_site_aniso_label
_atom_site_aniso_U_11
_atom_site_aniso_U_22
_atom_site_aniso_U_33
_atom_site_aniso_U_12
_atom_site_aniso_U_13
_atom_site_aniso_U_23
Au1 0.0519(3) 0.0307(2) 0.0282(2) -0.00183(17) 0.0323(2) -0.00150(15)
Ru1 0.0177(4) 0.0100(4) 0.0095(4) 0.0011(3) 0.0109(4) 0.0015(3)
C9aa 0.031(5) 0.029(5) 0.035(5) 0.010(4) 0.017(4) 0.007(4)
C30 0.042(6) 0.029(5) 0.031(5) -0.006(4) 0.031(5) -0.007(4)
C27 0.022(4) 0.007(4) 0.018(4) 0.003(3) 0.009(3) -0.001(3)
C28 0.025(4) 0.019(4) 0.014(4) -0.003(3) 0.013(4) -0.004(3)
C29 0.040(5) 0.021(5) 0.025(5) -0.005(4) 0.021(4) -0.002(4)
C31 0.037(5) 0.028(5) 0.018(4) 0.001(4) 0.016(4) -0.001(4)
C32 0.052(6) 0.042(6) 0.027(5) 0.009(5) 0.031(5) 0.007(4)
C33 0.042(6) 0.039(6) 0.029(5) 0.004(5) 0.028(5) 0.006(4)
C34 0.076(8) 0.035(6) 0.050(7) -0.013(6) 0.051(7) -0.011(5)
C35 0.053(6) 0.032(6) 0.037(6) -0.003(5) 0.025(5) -0.005(5)
N2 0.041(4) 0.028(4) 0.026(4) 0.003(3) 0.024(4) 0.002(3)
N1 0.048(5) 0.035(5) 0.028(4) -0.001(4) 0.029(4) 0.000(4)
P1 0.0195(10) 0.0140(10) 0.0141(9) 0.0022(8) 0.0135(8) 0.0012(8)
C1 0.020(4) 0.012(4) 0.019(4) 0.001(3) 0.013(3) -0.001(3)
C4 0.024(5) 0.035(6) 0.050(6) -0.006(4) 0.026(5) -0.018(5)
C6 0.023(4) 0.020(4) 0.023(4) 0.003(3) 0.012(4) -0.005(3)
C2 0.033(5) 0.016(4) 0.025(5) -0.005(4) 0.019(4) -0.007(3)
C3 0.044(6) 0.027(5) 0.037(5) -0.008(4) 0.032(5) -0.015(4)
C5 0.027(5) 0.025(5) 0.036(5) 0.002(4) 0.011(4) -0.009(4)
P2 0.0175(10) 0.0128(10) 0.0104(9) 0.0011(8) 0.0089(8) 0.0010(7)
C7 0.023(4) 0.015(4) 0.017(4) -0.001(3) 0.009(3) 0.001(3)
C8 0.041(5) 0.017(5) 0.049(6) 0.002(4) 0.033(5) 0.008(4)
C12 0.037(5) 0.017(5) 0.033(5) -0.006(4) 0.025(4) -0.001(4)
C13 0.017(4) 0.020(4) 0.016(4) 0.002(3) 0.008(3) 0.004(3)
C17 0.033(5) 0.034(6) 0.039(6) 0.005(4) 0.030(5) -0.002(4)
C18 0.026(4) 0.029(5) 0.021(4) -0.002(4) 0.015(4) -0.000(4)
C14 0.026(5) 0.033(5) 0.027(5) -0.005(4) 0.015(4) -0.000(4)
C19 0.021(4) 0.008(4) 0.017(4) -0.005(3) 0.010(3) -0.001(3)
C21 0.035(5) 0.018(4) 0.018(4) -0.002(4) 0.014(4) 0.001(3)
C20 0.030(5) 0.025(5) 0.015(4) 0.005(4) 0.013(4) 0.002(3)
C10 0.046(6) 0.025(5) 0.021(5) -0.009(4) 0.013(4) 0.007(4)
C11 0.054(6) 0.041(6) 0.031(5) -0.016(5) 0.034(5) -0.004(4)
C9 0.032(5) 0.018(5) 0.059(7) 0.003(4) 0.022(5) 0.013(5)
C15 0.032(5) 0.034(6) 0.043(6) -0.015(4) 0.021(5) -0.003(5)
C16 0.037(6) 0.046(6) 0.049(6) -0.005(5) 0.033(5) 0.001(5)
C22 0.040(6) 0.023(5) 0.029(5) 0.007(4) 0.012(4) 0.012(4)
C23 0.027(5) 0.031(6) 0.048(6) 0.003(4) 0.010(5) 0.015(5)
C26 0.024(4) 0.016(4) 0.010(4) -0.001(3) 0.008(3) 0.001(3)
C25 0.024(4) 0.017(4) 0.014(4) -0.000(3) 0.010(3) -0.001(3)
Cl4 0.111(3) 0.042(2) 0.181(5) 0.004(2) 0.112(4) 0.015(2)
Cl1 0.122(4) 0.092(3) 0.113(4) -0.025(3) 0.079(3) -0.033(3)
Cl3 0.078(3) 0.076(3) 0.118(4) 0.016(2) 0.053(3) 0.002(3)
Cl2 0.088(3) 0.135(5) 0.087(3) 0.032(3) 0.030(3) -0.015(3)
C37 0.062(8) 0.052(8) 0.062(8) -0.004(6) 0.024(7) 0.002(7)
C36 0.099(13) 0.082(13) 0.086(12) -0.009(10) 0.043(11) 0.002(10)

loop_
_atom_type_symbol
_atom_type_scat_dispersion_real
_atom_type_scat_dispersion_imag
_atom_type_scat_Cromer_Mann_a1
_atom_type_scat_Cromer_Mann_a2
_atom_type_scat_Cromer_Mann_a3
_atom_type_scat_Cromer_Mann_a4
_atom_type_scat_Cromer_Mann_b1
_atom_type_scat_Cromer_Mann_b2
_atom_type_scat_Cromer_Mann_b3
_atom_type_scat_Cromer_Mann_b4
_atom_type_scat_Cromer_Mann_c
_atom_type_scat_source
_atom_type_scat_dispersion_source
Ru -1.23940 0.83517 19.26740 12.91820 4.86337 1.56756 0.80852 8.43467 24.79970 94.29280 5.37873983383 'International Tables Volume C Table 6.1.1.4 (pp. 500-502)' 'Henke, Gullikson and Davis, At. Data and Nucl. Data Tables, 1993, 54, 2'
C 0.00347 0.00161 2.31000 1.02000 1.58860 0.86500 20.84390 10.20750 0.56870 51.65120 0.215599998832 'International Tables Volume C Table 6.1.1.4 (pp. 500-502)' 'Henke, Gullikson and Davis, At. Data and Nucl. Data Tables, 1993, 54, 2'
Cl 0.14873 0.16029 11.46040 7.19640 6.25560 1.64550 0.01040 1.16620 18.51940 47.77840 -9.55739974976 'International Tables Volume C Table 6.1.1.4 (pp. 500-502)' 'Henke, Gullikson and Davis, At. Data and Nucl. Data Tables, 1993, 54, 2'
H 0.00000 0.00000 0.49300 0.32291 0.14019 0.04081 10.51090 26.12570 3.14236 57.79970 0.0030380000826 'International Tables Volume C Table 6.1.1.4 (pp. 500-502)' 'Henke, Gullikson and Davis, At. Data and Nucl. Data Tables, 1993, 54, 2'
N 0.00653 0.00323 12.21260 3.13220 2.01250 1.16630 0.00570 9.89330 28.99750 0.58260 -11.5290002823 'International Tables Volume C Table 6.1.1.4 (pp. 500-502)' 'Henke, Gullikson and Davis, At. Data and Nucl. Data Tables, 1993, 54, 2'
P 0.10434 0.09671 6.43450 4.17910 1.78000 1.49080 1.90670 27.15700 0.52600 68.16450 1.11489999294 'International Tables Volume C Table 6.1.1.4 (pp. 500-502)' 'Henke, Gullikson and Davis, At. Data and Nucl. Data Tables, 1993, 54, 2'
Au -1.84507 8.87037 16.88190 18.59130 25.55820 5.86000 0.46110 8.62160 1.48260 36.39560 12.0657997131 'International Tables Volume C Table 6.1.1.4 (pp. 500-502)' 'Henke, Gullikson and Davis, At. Data and Nucl. Data Tables, 1993, 54, 2'

loop_
_geom_angle_atom_site_label_1
_geom_angle_atom_site_label_2
_geom_angle_atom_site_label_3
_geom_angle
_geom_angle_site_symmetry_1
_geom_angle_site_symmetry_3
C31 Au1 C30 177.7(4) . .
C27 Ru1 C27 180.0 . 7_556
P1 Ru1 C27 83.4(2) . .
P1 Ru1 C27 96.6(2) 7_556 .
P1 Ru1 C27 83.4(2) 7_556 7_556
P1 Ru1 C27 96.6(2) . 7_556
P1 Ru1 P1 180.0 . 7_556
P2 Ru1 C27 94.8(2) 7_556 7_556
P2 Ru1 C27 94.8(2) . .
P2 Ru1 C27 85.2(2) 7_556 .
P2 Ru1 C27 85.2(2) . 7_556
P2 Ru1 P1 98.37(7) . .
P2 Ru1 P1 81.63(7) 7_556 .
P2 Ru1 P1 98.37(7) 7_556 7_556
P2 Ru1 P1 81.63(7) . 7_556
P2 Ru1 P2 180.0 7_556 .
C23 C9aa C19 118.8(9) . .
C29 C30 Au1 176.8(9) . .
C28 C27 Ru1 177.1(7) . 7_556
C29 C28 C27 177.8(9) . .
C28 C29 C30 178.3(11) . .
N2 C31 Au1 126.6(6) . .
N1 C31 Au1 129.4(7) . .
N1 C31 N2 104.0(8) . .
N1 C32 C33 107.5(9) . .
N2 C33 C32 107.9(9) . .
C33 N2 C31 110.4(8) . .
C35 N2 C31 124.2(8) . .
C35 N2 C33 125.4(8) . .
C32 N1 C31 110.3(8) . .
C34 N1 C31 123.9(8) . .
C34 N1 C32 125.8(8) . .
C1 P1 Ru1 116.4(3) . 7_556
C7 P1 Ru1 125.2(3) . 7_556
C7 P1 C1 102.0(4) . .
C25 P1 Ru1 108.9(3) . 7_556
C25 P1 C1 103.3(4) . .
C25 P1 C7 97.6(4) . .
C6 C1 P1 120.8(6) . .
C2 C1 P1 120.9(6) . .
C2 C1 C6 118.2(7) . .
C5 C4 C3 120.6(8) . .
C5 C6 C1 120.5(8) . .
C3 C2 C1 120.9(8) . .
C2 C3 C4 119.8(9) . .
C6 C5 C4 120.1(9) . .
C13 P2 Ru1 119.0(3) . .
C19 P2 Ru1 121.2(3) . .
C19 P2 C13 102.2(4) . .
C26 P2 Ru1 106.2(3) . .
C26 P2 C13 105.3(4) . .
C26 P2 C19 100.6(4) . .
C8 C7 P1 120.3(6) . .
C12 C7 P1 121.4(6) . .
C12 C7 C8 118.0(8) . .
C9 C8 C7 121.3(9) . .
C11 C12 C7 119.7(9) . .
C18 C13 P2 118.7(6) . .
C14 C13 P2 123.2(6) . .
C14 C13 C18 118.1(8) . .
C16 C17 C18 120.0(9) . .
C17 C18 C13 121.0(9) . .
C15 C14 C13 120.8(9) . .
P2 C19 C9aa 121.0(6) . .
C20 C19 C9aa 119.0(8) . .
C20 C19 P2 120.0(6) . .
C22 C21 C20 120.3(8) . .
C21 C20 C19 121.1(8) . .
C9 C10 C11 120.0(9) . .
C10 C11 C12 121.1(9) . .
C10 C9 C8 119.8(9) . .
C16 C15 C14 119.3(9) . .
C15 C16 C17 120.7(9) . .
C23 C22 C21 119.9(9) . .
C22 C23 C9aa 120.9(9) . .
C25 C26 P2 110.3(5) 7_556 .
C26 C25 P1 112.4(6) 7_556 .
Cl3 C37 Cl4 111.6(8) . .
Cl2 C36 Cl1 111.9(11) . .

loop_
_geom_bond_atom_site_label_1
_geom_bond_atom_site_label_2
_geom_bond_distance
_geom_bond_site_symmetry_2
Au1 C30 1.987(9) .
Au1 C31 2.007(9) .
Ru1 C27 2.054(8) 7_556
Ru1 C27 2.054(8) .
Ru1 P1 2.374(2) .
Ru1 P1 2.374(2) 7_556
Ru1 P2 2.332(2) .
Ru1 P2 2.332(2) 7_556
C9aa C19 1.405(12) .
C9aa C23 1.393(14) .
C30 C29 1.206(13) .
C27 C28 1.231(12) .
C28 C29 1.374(13) .
C31 N2 1.363(12) .
C31 N1 1.347(12) .
C32 C33 1.295(15) .
C32 N1 1.390(12) .
C33 N2 1.372(11) .
C34 N1 1.466(13) .
C35 N2 1.454(13) .
P1 C1 1.826(8) .
P1 C7 1.841(8) .
P1 C25 1.876(8) .
C1 C6 1.404(12) .
C1 C2 1.383(11) .
C4 C3 1.372(15) .
C4 C5 1.369(14) .
C6 C5 1.383(12) .
C2 C3 1.391(13) .
P2 C13 1.823(8) .
P2 C19 1.830(8) .
P2 C26 1.834(8) .
C7 C8 1.396(13) .
C7 C12 1.388(12) .
C8 C9 1.390(13) .
C12 C11 1.403(13) .
C13 C18 1.396(12) .
C13 C14 1.402(12) .
C17 C18 1.377(13) .
C17 C16 1.378(15) .
C14 C15 1.393(13) .
C19 C20 1.385(12) .
C21 C20 1.368(12) .
C21 C22 1.369(13) .
C10 C11 1.359(15) .
C10 C9 1.369(15) .
C15 C16 1.380(15) .
C22 C23 1.376(14) .
C26 C25 1.520(11) 7_556
Cl4 C37 1.702(14) .
Cl1 C36 1.720(19) .
Cl3 C37 1.729(15) .
Cl2 C36 1.733(18) .
